data_4061054
loop_
_publ_author_name
'Kang, Myeongsoon'
'Sen, Ayusman'

_publ_section_title
;
 Reaction of Palladium 1,5-Cyclooctadiene Alkyl Chloride with Norbornene
 Derivatives: Relevance to Metal-Catalyzed Addition Polymerization
 of Functionalized Norbornenes
;
_journal_coden_ASTM ORGND7
_journal_issue 23
_journal_name_full Organometallics
_journal_page_first 5396
_journal_page_last 5398
_journal_paper_doi 10.1021/om049449h
_journal_volume 23
_journal_year 2004
_chemical_formula_sum 'C19 H29 Cl O2 Pd'
_chemical_formula_weight 431.27
_chemical_name_common (COD)Pd(Cl)(2-Me-5-exo-ethylester-norbornanyl)
_space_group_IT_number 14
_symmetry_cell_setting monoclinic
_symmetry_space_group_name_Hall '-P 2ybc'
_symmetry_space_group_name_H-M 'P 1 21/c 1'
_cell_angle_alpha 90.00
_cell_angle_beta 92.048(4)
_cell_angle_gamma 90.00
_cell_formula_units_Z 4
_cell_length_a 11.240(2)
_cell_length_b 13.031(3)
_cell_length_c 12.463(2)
_cell_measurement_temperature 96(2)
_cell_volume 1824.3(6)
_diffrn_ambient_temperature 96(2)
_exptl_crystal_density_diffrn 1.570
_cod_depositor_comments
;
 Updating bibliography.

 Antanas Vaitkus,
 2017-07-07

The following automatic conversions were performed:
'_symmetry_cell_setting' value 'Monoclinic' changed to 'monoclinic'
according to '/home/saulius/struct/CIF-dictionaries/cif_core.dic'
dictionary named 'cif_core.dic' version 2.4.1 from 2010-06-29.

Automatic conversion script
Id: cif_fix_enum 1527 2010-12-29 10:47:43Z saulius 
;
_cod_original_sg_symbol_H-M 'P 21/c'
_cod_database_code 4061054

loop_
_symmetry_equiv_pos_as_xyz
'x, y, z'
'-x, y+1/2, -z+1/2'
'-x, -y, -z'
'x, -y-1/2, z-1/2'

loop_
_atom_site_label
_atom_site_type_symbol
_atom_site_fract_x
_atom_site_fract_y
_atom_site_fract_z
_atom_site_U_iso_or_equiv
_atom_site_adp_type
_atom_site_occupancy
_atom_site_symmetry_multiplicity
_atom_site_calc_flag
_atom_site_refinement_flags
_atom_site_disorder_assembly
_atom_site_disorder_group
Pd1 Pd 0.974691(15) 0.210056(13) 0.577050(14) 0.01409(7) Uani 1 1 d . . .
Cl1 Cl 0.86607(5) 0.14147(4) 0.71709(5) 0.02056(13) Uani 1 1 d . . .
O1 O 0.55670(15) 0.12018(13) 0.35966(15) 0.0238(4) Uani 1 1 d . . .
O2 O 0.42757(17) 0.24961(16) 0.37890(19) 0.0340(5) Uani 1 1 d . . .
C9 C 0.8315(2) 0.28691(16) 0.5069(2) 0.0156(5) Uani 1 1 d . . .
H9 H 0.8486 0.2932 0.4290 0.019 Uiso 1 1 calc R . .
C10 C 0.8114(2) 0.39878(18) 0.5480(2) 0.0209(5) Uani 1 1 d . . .
H10 H 0.8369 0.4484 0.4921 0.025 Uiso 1 1 calc R . .
C12 C 0.6740(2) 0.40138(18) 0.5532(2) 0.0209(5) Uani 1 1 d . . .
H12 H 0.6429 0.4601 0.5957 0.025 Uiso 1 1 calc R . .
C13 C 0.6465(2) 0.29598(18) 0.5999(2) 0.0212(5) Uani 1 1 d . . .
H13A H 0.5601 0.2817 0.6015 0.025 Uiso 1 1 calc R . .
H13B H 0.6845 0.2851 0.6719 0.025 Uiso 1 1 calc R . .
C14 C 0.7080(2) 0.23647(18) 0.51160(19) 0.0159(5) Uani 1 1 d . . .
H14 H 0.7082 0.1601 0.5197 0.019 Uiso 1 1 calc R . .
C15 C 0.6392(2) 0.27870(17) 0.4093(2) 0.0179(5) Uani 1 1 d . . .
H15 H 0.6927 0.2761 0.3469 0.021 Uiso 1 1 calc R . .
C16 C 0.6175(2) 0.39227(18) 0.4397(2) 0.0218(5) Uani 1 1 d . . .
H16A H 0.6564 0.4393 0.3893 0.026 Uiso 1 1 calc R . .
H16B H 0.5313 0.4079 0.4395 0.026 Uiso 1 1 calc R . .
C17 C 0.5281(2) 0.21829(18) 0.3824(2) 0.0201(5) Uani 1 1 d . . .
C18 C 0.4596(2) 0.0524(2) 0.3271(2) 0.0298(6) Uani 1 1 d . . .
H18A H 0.4289 0.0709 0.2542 0.036 Uiso 1 1 calc R . .
H18B H 0.3938 0.0589 0.3773 0.036 Uiso 1 1 calc R . .
C8 C 1.0688(2) 0.21852(19) 0.4267(2) 0.0209(5) Uani 1 1 d . . .
H8 H 1.0146 0.2278 0.3621 0.025 Uiso 1 1 calc R . .
C1 C 1.0882(2) 0.30808(19) 0.4846(2) 0.0213(5) Uani 1 1 d . . .
H1 H 1.0461 0.3691 0.4528 0.026 Uiso 1 1 calc R . .
C2 C 1.1981(2) 0.3352(2) 0.5529(2) 0.0269(6) Uani 1 1 d . . .
H2A H 1.1760 0.3883 0.6054 0.032 Uiso 1 1 calc R . .
H2B H 1.2576 0.3659 0.5058 0.032 Uiso 1 1 calc R . .
C3 C 1.2569(2) 0.2450(2) 0.6145(2) 0.0253(6) Uani 1 1 d . . .
H3A H 1.3072 0.2062 0.5650 0.030 Uiso 1 1 calc R . .
H3B H 1.3095 0.2727 0.6730 0.030 Uiso 1 1 calc R . .
C4 C 1.1687(2) 0.1730(2) 0.6617(2) 0.0212(5) Uani 1 1 d . . .
H4 H 1.1702 0.1710 0.7420 0.025 Uiso 1 1 calc R . .
C5 C 1.1280(2) 0.08637(19) 0.6127(2) 0.0206(5) Uani 1 1 d . . .
H5 H 1.1058 0.0303 0.6630 0.025 Uiso 1 1 calc R . .
C6 C 1.1611(2) 0.05014(19) 0.5031(2) 0.0232(5) Uani 1 1 d . . .
H6A H 1.1061 -0.0059 0.4808 0.028 Uiso 1 1 calc R . .
H6B H 1.2423 0.0209 0.5086 0.028 Uiso 1 1 calc R . .
C7 C 1.1580(2) 0.1324(2) 0.4149(2) 0.0242(5) Uani 1 1 d . . .
H7A H 1.2384 0.1631 0.4119 0.029 Uiso 1 1 calc R . .
H7B H 1.1409 0.0980 0.3451 0.029 Uiso 1 1 calc R . .
C11 C 0.8716(3) 0.4269(2) 0.6552(2) 0.0299(6) Uani 1 1 d . . .
H11A H 0.8504 0.4975 0.6741 0.045 Uiso 1 1 calc R . .
H11B H 0.9581 0.4216 0.6498 0.045 Uiso 1 1 calc R . .
H11C H 0.8450 0.3799 0.7109 0.045 Uiso 1 1 calc R . .
C19 C 0.5056(3) -0.0545(2) 0.3279(2) 0.0298(6) Uani 1 1 d . . .
H19A H 0.5701 -0.0603 0.2774 0.045 Uiso 1 1 calc R . .
H19B H 0.4412 -0.1017 0.3065 0.045 Uiso 1 1 calc R . .
H19C H 0.5358 -0.0720 0.4003 0.045 Uiso 1 1 calc R . .

loop_
_atom_site_aniso_label
_atom_site_aniso_U_11
_atom_site_aniso_U_22
_atom_site_aniso_U_33
_atom_site_aniso_U_23
_atom_site_aniso_U_13
_atom_site_aniso_U_12
Pd1 0.01590(11) 0.01168(10) 0.01459(10) -0.00019(6) -0.00089(7) 0.00093(6)
Cl1 0.0242(3) 0.0215(3) 0.0161(3) 0.0020(2) 0.0031(2) 0.0020(2)
O1 0.0186(9) 0.0202(9) 0.0324(11) -0.0059(8) -0.0034(7) -0.0007(7)
O2 0.0181(10) 0.0259(10) 0.0578(14) 0.0006(10) -0.0013(9) 0.0014(8)
C9 0.0145(11) 0.0144(11) 0.0176(12) 0.0005(9) -0.0021(9) 0.0023(9)
C10 0.0243(13) 0.0141(11) 0.0241(13) -0.0025(10) -0.0019(10) 0.0025(10)
C12 0.0246(13) 0.0164(11) 0.0218(13) -0.0020(10) 0.0014(10) 0.0077(10)
C13 0.0239(13) 0.0214(12) 0.0186(12) 0.0011(10) 0.0046(10) 0.0043(10)
C14 0.0183(12) 0.0119(10) 0.0173(12) 0.0011(9) 0.0010(9) 0.0025(9)
C15 0.0166(12) 0.0189(12) 0.0181(12) 0.0004(9) 0.0008(9) 0.0012(9)
C16 0.0222(13) 0.0170(12) 0.0260(14) 0.0032(10) -0.0017(10) 0.0028(10)
C17 0.0195(12) 0.0202(12) 0.0208(12) 0.0009(10) 0.0017(9) 0.0008(10)
C18 0.0245(14) 0.0222(13) 0.0420(18) -0.0040(12) -0.0083(12) -0.0041(11)
C8 0.0171(12) 0.0261(13) 0.0198(13) 0.0062(10) 0.0035(9) 0.0007(10)
C1 0.0201(13) 0.0193(12) 0.0246(13) 0.0098(10) 0.0018(10) -0.0005(10)
C2 0.0233(14) 0.0187(13) 0.0383(16) 0.0026(11) -0.0046(11) -0.0045(11)
C3 0.0204(13) 0.0208(12) 0.0342(15) 0.0001(11) -0.0049(11) 0.0006(10)
C4 0.0216(13) 0.0211(12) 0.0204(13) 0.0017(10) -0.0055(10) 0.0067(10)
C5 0.0226(13) 0.0172(11) 0.0219(13) 0.0054(10) -0.0014(10) 0.0044(10)
C6 0.0207(13) 0.0192(12) 0.0298(14) -0.0049(10) 0.0016(10) 0.0005(10)
C7 0.0210(13) 0.0272(13) 0.0245(14) -0.0026(11) 0.0029(10) 0.0017(11)
C11 0.0361(16) 0.0206(13) 0.0322(16) -0.0089(11) -0.0097(12) 0.0041(11)
C19 0.0340(16) 0.0225(14) 0.0327(16) 0.0019(11) -0.0038(12) -0.0019(11)

loop_
_geom_bond_atom_site_label_1
_geom_bond_atom_site_label_2
_geom_bond_distance
_geom_bond_site_symmetry_2
_geom_bond_publ_flag
Pd1 C9 2.064(2) . ?
Pd1 C1 2.166(2) . ?
Pd1 C8 2.187(3) . ?
Pd1 Cl1 2.3426(7) . ?
Pd1 C5 2.390(2) . ?
Pd1 C4 2.436(2) . ?
O1 C17 1.351(3) . ?
O1 C18 1.450(3) . ?
O2 C17 1.201(3) . ?
C9 C14 1.538(3) . ?
C9 C10 1.564(3) . ?
C10 C11 1.521(3) . ?
C10 C12 1.549(4) . ?
C12 C13 1.528(3) . ?
C12 C16 1.534(3) . ?
C13 C14 1.531(3) . ?
C14 C15 1.568(3) . ?
C15 C17 1.503(3) . ?
C15 C16 1.549(3) . ?
C18 C19 1.486(4) . ?
C8 C1 1.385(4) . ?
C8 C7 1.516(4) . ?
C1 C2 1.517(4) . ?
C2 C3 1.540(4) . ?
C3 C4 1.501(4) . ?
C4 C5 1.355(3) . ?
C5 C6 1.504(4) . ?
C6 C7 1.535(4) . ?
